data_4104486
loop_
_publ_author_name
'Keith Huynh'
'Alan J. Lough'
'Michelle A. M. Forgeron'
'Martin Bendle'
'Alejandro Presa Soto'
'Roderick E. Wasylishen'
'Ian Manners'

_publ_section_title
;
 Synthesis and Reactivity of Phosphine-Stabilized Phosphoranimine Cations,
 [R3P.PR'2=NSiMe3]+
;
_journal_name_full 'Journal of the American Chemical Society'
_journal_page_first 7905
_journal_page_last 7916
_journal_paper_doi 10.1021/ja900256g
_journal_volume 131
_journal_year 2009
_chemical_formula_moiety 'C8 H24 N4 P4'
_chemical_formula_sum 'C8 H24 N4 P4'
_chemical_formula_weight 300.19
_chemical_name_systematic
; 
 ? 
;
_space_group_IT_number 88
_symmetry_cell_setting tetragonal
_symmetry_space_group_name_Hall '-I 4ad'
_symmetry_space_group_name_H-M 'I 41/a :2'
_atom_sites_solution_hydrogens geom
_atom_sites_solution_primary direct
_atom_sites_solution_secondary difmap
_audit_creation_method SHELXL-97
_cell_angle_alpha 90.00
_cell_angle_beta 90.00
_cell_angle_gamma 90.00
_cell_formula_units_Z 4
_cell_length_a 15.7111(8)
_cell_length_b 15.7111(8)
_cell_length_c 6.4101(4)
_cell_measurement_reflns_used 3062
_cell_measurement_temperature 150(1)
_cell_measurement_theta_max 27.5
_cell_measurement_theta_min 2.6
_cell_volume 1582.26(15)
_computing_cell_refinement 'Denzo-SMN (Otwinowski & Minor, 1997)'
_computing_data_collection 'Collect (Nonius BV, 1997-2003)'
_computing_data_reduction Denzo-SMN
_computing_molecular_graphics 'SHELXTL V6.1'
_computing_publication_material 'SHELXTL V6.1'
_computing_structure_refinement 'SHELXTL V6.1(Sheldrick, 2001)'
_computing_structure_solution 'SIR-92 (Altomare et al., 1994)'
_diffrn_ambient_temperature 150(2)
_diffrn_detector_area_resol_mean 9
_diffrn_measured_fraction_theta_full 0.996
_diffrn_measured_fraction_theta_max 0.996
_diffrn_measurement_device_type 'Bruker-Nonius KappaCCD'
_diffrn_measurement_method '\f scans and \w scans with \k offsets'
_diffrn_radiation_monochromator graphite
_diffrn_radiation_source 'fine-focus sealed tube'
_diffrn_radiation_type MoK\a
_diffrn_radiation_wavelength 0.71073
_diffrn_reflns_av_R_equivalents 0.0447
_diffrn_reflns_av_sigmaI/netI 0.0430
_diffrn_reflns_limit_h_max 20
_diffrn_reflns_limit_h_min -15
_diffrn_reflns_limit_k_max 20
_diffrn_reflns_limit_k_min -20
_diffrn_reflns_limit_l_max 8
_diffrn_reflns_limit_l_min -8
_diffrn_reflns_number 3062
_diffrn_reflns_theta_full 27.45
_diffrn_reflns_theta_max 27.45
_diffrn_reflns_theta_min 2.59
_diffrn_standards_decay_% 0
_diffrn_standards_interval_count 0
_diffrn_standards_interval_time 0
_diffrn_standards_number 0
_exptl_absorpt_coefficient_mu 0.461
_exptl_absorpt_correction_T_max 0.350
_exptl_absorpt_correction_T_min 0.250
_exptl_absorpt_correction_type multi-scan
_exptl_absorpt_process_details
;
multi-scan from symmetry-related measurements 
 Sortav (Blessing 1995)
;
_exptl_crystal_colour colourless
_exptl_crystal_density_diffrn 1.260
_exptl_crystal_density_method 'not measured'
_exptl_crystal_description needle
_exptl_crystal_F_000 640
_exptl_crystal_size_max 0.50
_exptl_crystal_size_mid 0.22
_exptl_crystal_size_min 0.20
_refine_diff_density_max 0.253
_refine_diff_density_min -0.326
_refine_diff_density_rms 0.060
_refine_ls_extinction_coef 0.0032(7)
_refine_ls_extinction_expression Fc^*^=kFc[1+0.001xFc^2^\l^3^/sin(2\q)]^-1/4^
_refine_ls_extinction_method SHELXL
_refine_ls_goodness_of_fit_ref 1.070
_refine_ls_hydrogen_treatment constr
_refine_ls_matrix_type full
_refine_ls_number_parameters 40
_refine_ls_number_reflns 898
_refine_ls_number_restraints 0
_refine_ls_restrained_S_all 1.070
_refine_ls_R_factor_all 0.0494
_refine_ls_R_factor_gt 0.0354
_refine_ls_shift/su_max 0.001
_refine_ls_shift/su_mean 0.000
_refine_ls_structure_factor_coef Fsqd
_refine_ls_weighting_details 'calc w=1/[\s^2^(Fo^2^)+(0.0289P)^2^+2.2147P] where P=(Fo^2^+2Fc^2^)/3'
_refine_ls_weighting_scheme calc
_refine_ls_wR_factor_gt 0.0800
_refine_ls_wR_factor_ref 0.0875
_reflns_number_gt 720
_reflns_number_total 898
_reflns_threshold_expression I>2\s(I)
_cod_data_source_file ja900256g_si_008.cif
_cod_data_source_block k0624
_cod_original_sg_symbol_H-M 'I 41/a'
_cod_database_code 4104486

loop_
_symmetry_equiv_pos_as_xyz
'x, y, z'
'-x, -y+1/2, z'
'-y+3/4, x+1/4, z+1/4'
'y+1/4, -x+1/4, z+1/4'
'x+1/2, y+1/2, z+1/2'
'-x+1/2, -y+1, z+1/2'
'-y+5/4, x+3/4, z+3/4'
'y+3/4, -x+3/4, z+3/4'
'-x, -y, -z'
'x, y-1/2, -z'
'y-3/4, -x-1/4, -z-1/4'
'-y-1/4, x-1/4, -z-1/4'
'-x+1/2, -y+1/2, -z+1/2'
'x+1/2, y, -z+1/2'
'y-1/4, -x+1/4, -z+1/4'
'-y+1/4, x+1/4, -z+1/4'

loop_
_atom_site_label
_atom_site_type_symbol
_atom_site_fract_x
_atom_site_fract_y
_atom_site_fract_z
_atom_site_U_iso_or_equiv
_atom_site_adp_type
_atom_site_occupancy
_atom_site_symmetry_multiplicity
_atom_site_calc_flag
_atom_site_refinement_flags
P1 P 0.06514(3) 0.13794(3) 0.09144(8) 0.0241(2) Uani 1 1 d .
N1 N -0.03423(10) 0.14075(11) 0.0420(3) 0.0286(4) Uani 1 1 d .
C1 C 0.08957(15) 0.04690(13) 0.2492(4) 0.0388(6) Uani 1 1 d .
H1A H 0.0622 0.0529 0.3858 0.058 Uiso 1 1 calc R
H1B H 0.1514 0.0427 0.2677 0.058 Uiso 1 1 calc R
H1D H 0.0685 -0.0047 0.1804 0.058 Uiso 1 1 calc R
C2 C 0.11405(15) 0.11474(17) -0.1553(4) 0.0413(6) Uani 1 1 d .
H2B H 0.1032 0.1616 -0.2526 0.062 Uiso 1 1 calc R
H2C H 0.0901 0.0620 -0.2119 0.062 Uiso 1 1 calc R
H2D H 0.1756 0.1079 -0.1361 0.062 Uiso 1 1 calc R

loop_
_atom_site_aniso_label
_atom_site_aniso_U_11
_atom_site_aniso_U_22
_atom_site_aniso_U_33
_atom_site_aniso_U_23
_atom_site_aniso_U_13
_atom_site_aniso_U_12
P1 0.0209(3) 0.0216(3) 0.0297(3) -0.0039(2) -0.0015(2) 0.00096(19)
N1 0.0213(9) 0.0289(9) 0.0355(10) -0.0093(8) 0.0004(7) -0.0010(7)
C1 0.0436(13) 0.0231(11) 0.0497(14) -0.0014(10) -0.0120(11) -0.0006(9)
C2 0.0282(12) 0.0532(15) 0.0426(14) -0.0134(11) 0.0064(10) -0.0013(11)

loop_
_atom_type_symbol
_atom_type_description
_atom_type_scat_dispersion_real
_atom_type_scat_dispersion_imag
_atom_type_scat_source
C C 0.0033 0.0016 'International Tables Vol C Tables 4.2.6.8 and 6.1.1.4'
H H 0.0000 0.0000 'International Tables Vol C Tables 4.2.6.8 and 6.1.1.4'
P P 0.1023 0.0942 'International Tables Vol C Tables 4.2.6.8 and 6.1.1.4'
N N 0.0061 0.0033 'International Tables Vol C Tables 4.2.6.8 and 6.1.1.4'

loop_
_geom_angle_atom_site_label_1
_geom_angle_atom_site_label_2
_geom_angle_atom_site_label_3
_geom_angle
_geom_angle_site_symmetry_1
N1 P1 N1 119.90(12) 16
N1 P1 C1 104.75(10) 16
N1 P1 C1 110.12(10) .
N1 P1 C2 112.53(10) 16
N1 P1 C2 104.46(10) .
C1 P1 C2 104.08(12) .
P1 N1 P1 132.16(11) 15

loop_
_geom_bond_atom_site_label_1
_geom_bond_atom_site_label_2
_geom_bond_distance
_geom_bond_site_symmetry_2
P1 N1 1.5917(17) 16
P1 N1 1.5937(17) .
P1 C1 1.794(2) .
P1 C2 1.796(2) .
N1 P1 1.5917(17) 15
